data_4062959
_journal_name_full Organometallics
_journal_paper_doi 10.1021/om049793e
_journal_year 2004
_chemical_formula_sum 'C21 H26 B F Fe O2'
_chemical_formula_weight 396.08
_space_group_IT_number 2
_symmetry_cell_setting triclinic
_symmetry_space_group_name_Hall '-P 1'
_symmetry_space_group_name_H-M 'P -1'
_cell_angle_alpha 92.67(3)
_cell_angle_beta 101.17(3)
_cell_angle_gamma 97.57(3)
_cell_formula_units_Z 2
_cell_length_a 8.0000(16)
_cell_length_b 8.6770(17)
_cell_length_c 14.650(3)
_cell_measurement_temperature 150(2)
_cell_volume 986.3(3)
_diffrn_ambient_temperature 150(2)
_exptl_crystal_density_diffrn 1.334
_cod_database_code 4062959

loop_
_symmetry_equiv_pos_as_xyz
'x, y, z'
'-x, -y, -z'

loop_
_atom_site_label
_atom_site_type_symbol
_atom_site_fract_x
_atom_site_fract_y
_atom_site_fract_z
_atom_site_U_iso_or_equiv
_atom_site_adp_type
_atom_site_occupancy
_atom_site_symmetry_multiplicity
_atom_site_calc_flag
_atom_site_refinement_flags
_atom_site_disorder_assembly
_atom_site_disorder_group
Fe1 Fe 0.28673(4) 0.66655(4) 0.32415(2) 0.01778(15) Uani 1 1 d . . .
F1 F 0.1915(2) 0.9262(2) 0.21925(12) 0.0400(4) Uani 1 1 d . . .
O1 O 0.5005(3) 0.4715(2) 0.24762(16) 0.0412(5) Uani 1 1 d . . .
O2 O 0.5666(3) 0.8932(2) 0.42696(14) 0.0375(5) Uani 1 1 d . . .
C1 C 0.4190(3) 0.5521(3) 0.27611(18) 0.0241(6) Uani 1 1 d . . .
C2 C 0.4553(3) 0.8047(3) 0.38450(17) 0.0241(5) Uani 1 1 d . . .
C3 C 0.4178(3) 0.8272(3) 0.14974(17) 0.0210(5) Uani 1 1 d . . .
C4 C 0.3915(3) 0.7178(3) 0.07261(17) 0.0221(5) Uani 1 1 d . . .
C5 C 0.5074(3) 0.7262(3) 0.01221(17) 0.0240(5) Uani 1 1 d . . .
H5 H 0.4887 0.6508 -0.0392 0.029 Uiso 1 1 calc R . .
C6 C 0.6491(3) 0.8419(3) 0.02528(17) 0.0244(6) Uani 1 1 d . . .
C7 C 0.6691(3) 0.9539(3) 0.09889(18) 0.0249(6) Uani 1 1 d . . .
H7 H 0.7626 1.0364 0.1075 0.030 Uiso 1 1 calc R . .
C8 C 0.5566(3) 0.9490(3) 0.16047(17) 0.0232(5) Uani 1 1 d . . .
C9 C 0.2335(4) 0.5956(3) 0.05077(19) 0.0312(6) Uani 1 1 d . . .
H9A H 0.2119 0.5521 0.1086 0.047 Uiso 1 1 calc R . .
H9B H 0.2521 0.5122 0.0080 0.047 Uiso 1 1 calc R . .
H9C H 0.1339 0.6433 0.0215 0.047 Uiso 1 1 calc R . .
C10 C 0.7760(4) 0.8471(4) -0.0385(2) 0.0356(7) Uani 1 1 d . . .
H10A H 0.8772 0.8018 -0.0090 0.053 Uiso 1 1 calc R . .
H10B H 0.8114 0.9556 -0.0503 0.053 Uiso 1 1 calc R . .
H10C H 0.7221 0.7874 -0.0976 0.053 Uiso 1 1 calc R . .
C11 C 0.5874(4) 1.0789(3) 0.23721(19) 0.0313(6) Uani 1 1 d . . .
H11A H 0.6863 1.0641 0.2854 0.047 Uiso 1 1 calc R . .
H11B H 0.4849 1.0770 0.2648 0.047 Uiso 1 1 calc R . .
H11C H 0.6108 1.1795 0.2111 0.047 Uiso 1 1 calc R . .
C12 C 0.0132(3) 0.6249(3) 0.28847(18) 0.0257(6) Uani 1 1 d . . .
C13 C 0.0800(3) 0.4826(3) 0.30538(18) 0.0252(6) Uani 1 1 d . . .
C14 C 0.1741(3) 0.4942(3) 0.40068(18) 0.0253(6) Uani 1 1 d . . .
C15 C 0.1658(3) 0.6417(3) 0.44087(17) 0.0249(6) Uani 1 1 d . . .
C16 C 0.0692(3) 0.7262(3) 0.37109(18) 0.0252(6) Uani 1 1 d . . .
C17 C -0.1103(4) 0.6552(5) 0.2022(2) 0.0465(9) Uani 1 1 d . . .
H17A H -0.0845 0.6005 0.1477 0.070 Uiso 1 1 calc R . .
H17B H -0.0985 0.7674 0.1944 0.070 Uiso 1 1 calc R . .
H17C H -0.2283 0.6175 0.2082 0.070 Uiso 1 1 calc R . .
C18 C 0.0452(4) 0.3385(4) 0.2406(2) 0.0444(8) Uani 1 1 d . . .
H18A H -0.0539 0.2698 0.2531 0.067 Uiso 1 1 calc R . .
H18B H 0.1465 0.2842 0.2503 0.067 Uiso 1 1 calc R . .
H18C H 0.0203 0.3671 0.1759 0.067 Uiso 1 1 calc R . .
C19 C 0.2553(4) 0.3654(4) 0.4491(3) 0.0456(9) Uani 1 1 d . . .
H19A H 0.3548 0.4105 0.4974 0.068 Uiso 1 1 calc R . .
H19B H 0.2931 0.2986 0.4036 0.068 Uiso 1 1 calc R . .
H19C H 0.1710 0.3033 0.4780 0.068 Uiso 1 1 calc R . .
C20 C 0.2382(4) 0.7022(4) 0.54022(19) 0.0425(8) Uani 1 1 d . . .
H20A H 0.1525 0.6741 0.5785 0.064 Uiso 1 1 calc R . .
H20B H 0.2670 0.8159 0.5434 0.064 Uiso 1 1 calc R . .
H20C H 0.3422 0.6561 0.5637 0.064 Uiso 1 1 calc R . .
C21 C 0.0201(5) 0.8847(4) 0.3872(2) 0.0443(8) Uani 1 1 d . . .
H21A H -0.0828 0.8749 0.4147 0.067 Uiso 1 1 calc R . .
H21B H -0.0040 0.9324 0.3276 0.067 Uiso 1 1 calc R . .
H21C H 0.1151 0.9502 0.4299 0.067 Uiso 1 1 calc R . .
B1 B 0.2956(4) 0.8152(3) 0.2228(2) 0.0216(6) Uani 1 1 d . . .

loop_
_atom_site_aniso_label
_atom_site_aniso_U_11
_atom_site_aniso_U_22
_atom_site_aniso_U_33
_atom_site_aniso_U_23
_atom_site_aniso_U_13
_atom_site_aniso_U_12
Fe1 0.0154(2) 0.0220(2) 0.0163(2) 0.00477(13) 0.00471(14) 0.00073(13)
F1 0.0449(10) 0.0455(10) 0.0455(10) 0.0268(8) 0.0302(8) 0.0254(8)
O1 0.0386(12) 0.0324(11) 0.0609(14) 0.0094(10) 0.0253(11) 0.0106(9)
O2 0.0323(11) 0.0386(12) 0.0339(11) 0.0027(9) -0.0033(9) -0.0082(9)
C1 0.0259(13) 0.0200(13) 0.0272(14) 0.0093(10) 0.0089(11) -0.0015(10)
C2 0.0228(13) 0.0287(14) 0.0206(13) 0.0056(11) 0.0039(11) 0.0019(11)
C3 0.0221(12) 0.0232(13) 0.0203(12) 0.0090(10) 0.0065(10) 0.0065(10)
C4 0.0214(12) 0.0261(13) 0.0193(12) 0.0056(10) 0.0046(10) 0.0032(10)
C5 0.0290(14) 0.0295(14) 0.0165(12) 0.0063(10) 0.0068(10) 0.0098(11)
C6 0.0254(13) 0.0310(14) 0.0215(13) 0.0112(11) 0.0099(11) 0.0101(11)
C7 0.0201(12) 0.0282(14) 0.0278(14) 0.0128(11) 0.0073(11) 0.0018(10)
C8 0.0249(13) 0.0247(13) 0.0216(13) 0.0069(10) 0.0065(10) 0.0055(10)
C9 0.0302(15) 0.0355(16) 0.0260(14) -0.0014(12) 0.0063(12) -0.0017(12)
C10 0.0374(16) 0.0437(17) 0.0340(16) 0.0144(13) 0.0209(13) 0.0118(13)
C11 0.0321(15) 0.0295(15) 0.0312(15) 0.0008(12) 0.0088(12) -0.0030(11)
C12 0.0138(12) 0.0412(16) 0.0226(13) 0.0092(11) 0.0049(10) 0.0015(10)
C13 0.0178(12) 0.0325(14) 0.0248(13) 0.0000(11) 0.0102(10) -0.0060(10)
C14 0.0185(12) 0.0289(14) 0.0302(14) 0.0123(11) 0.0098(11) -0.0009(10)
C15 0.0207(13) 0.0370(15) 0.0164(12) 0.0059(11) 0.0080(10) -0.0054(11)
C16 0.0236(13) 0.0304(14) 0.0260(14) 0.0057(11) 0.0150(11) 0.0040(11)
C17 0.0205(14) 0.085(3) 0.0341(17) 0.0209(17) 0.0035(13) 0.0058(15)
C18 0.0429(18) 0.0416(18) 0.0459(18) -0.0110(14) 0.0214(15) -0.0178(14)
C19 0.0337(16) 0.0456(19) 0.062(2) 0.0355(17) 0.0139(16) 0.0064(14)
C20 0.0392(17) 0.065(2) 0.0197(14) -0.0005(14) 0.0112(13) -0.0116(15)
C21 0.052(2) 0.0397(18) 0.056(2) 0.0110(15) 0.0376(17) 0.0168(15)
B1 0.0218(14) 0.0234(14) 0.0209(14) 0.0042(11) 0.0069(12) 0.0025(11)

loop_
_geom_bond_atom_site_label_1
_geom_bond_atom_site_label_2
_geom_bond_distance
_geom_bond_site_symmetry_2
_geom_bond_publ_flag
Fe1 C2 1.746(3) . ?
Fe1 C1 1.761(3) . ?
Fe1 B1 2.017(3) . ?
Fe1 C16 2.107(3) . ?
Fe1 C13 2.108(3) . ?
Fe1 C14 2.121(2) . ?
Fe1 C12 2.127(3) . ?
Fe1 C15 2.127(2) . ?
F1 B1 1.350(3) . ?
O1 C1 1.134(3) . ?
O2 C2 1.154(3) . ?
C3 C4 1.407(4) . ?
C3 C8 1.408(4) . ?
C3 B1 1.581(4) . ?
C4 C5 1.398(3) . ?
C4 C9 1.511(4) . ?
C5 C6 1.388(4) . ?
C6 C7 1.388(4) . ?
C6 C10 1.505(4) . ?
C7 C8 1.391(4) . ?
C8 C11 1.515(4) . ?
C12 C13 1.422(4) . ?
C12 C16 1.423(4) . ?
C12 C17 1.503(4) . ?
C13 C14 1.444(4) . ?
C13 C18 1.496(4) . ?
C14 C15 1.399(4) . ?
C14 C19 1.503(4) . ?
C15 C16 1.447(4) . ?
C15 C20 1.500(4) . ?
C16 C21 1.500(4) . ?
